data_9006303
loop_
_publ_author_name
'Boisen, M. B.'
'Gibbs, G. V.'
'Bukowinski, M. S. T.'

_publ_section_title
;
 Framework silica structures generated using simulated annealing
 with a potential energy function based on an H6Si2O7 molecule
 Sample: 20
;
_journal_name_full 'Physics and Chemistry of Minerals'
_journal_page_first 269
_journal_page_last 284
_journal_volume 21
_journal_year 1994
_chemical_formula_structural SiO2
_chemical_formula_sum 'O2 Si'
_space_group_IT_number 1
_symmetry_space_group_name_Hall 'P 1'
_symmetry_space_group_name_H-M 'P 1'
_cell_angle_alpha 77.9812
_cell_angle_beta 82.2353
_cell_angle_gamma 54.5766
_cell_length_a 5.4515
_cell_length_b 5.3227
_cell_length_c 5.8091
_cell_formula_units_Z 4
_cell_volume 134.326
_database_code_amcsd 0007885
_exptl_crystal_density_diffrn 2.971
_cod_original_formula_sum 'Si O2'
_cod_database_code 9006303
_amcsd_formula_title SiO2

loop_
_space_group_symop_operation_xyz
x,y,z

loop_
_atom_site_label
_atom_site_fract_x
_atom_site_fract_y
_atom_site_fract_z
Si1 0.63119 0.15529 0.92211
Si2 0.74028 0.53694 0.09612
Si3 0.07709 0.98438 0.51099
Si4 0.67431 0.80691 0.61642
O1 0.62734 0.88862 0.11558
O2 0.93048 0.81599 0.44260
O3 0.95278 0.06157 0.78337
O4 0.44530 0.75325 0.51403
O5 0.97640 0.28860 0.30715
O6 0.46678 0.14977 0.71234
O7 0.87702 0.52473 0.83219
O8 0.49365 0.46743 0.04826

loop_
_cod_related_entry_id
_cod_related_entry_database
_cod_related_entry_code
1 AMCSD 0007885
